data_2222224
loop_
_publ_author_name
'Zhang, Yan-Xia'
'Shi, Zhi-Qiang'

_publ_section_title
;
 2-(1<i>H</i>-Benzotriazol-1-yl)acetohydrazide
;
_journal_coeditor_code BG2267
_journal_issue 7
_journal_name_full 'Acta Crystallographica Section E'
_journal_page_first o1538
_journal_paper_doi 10.1107/S1600536809021199
_journal_volume 65
_journal_year 2009
_chemical_formula_iupac 'C8 H9 N5 O'
_chemical_formula_moiety 'C8 H9 N5 O'
_chemical_formula_sum 'C8 H9 N5 O'
_chemical_formula_weight 191.20
_chemical_name_systematic
;
2-(1<i>H</i>-Benzotriazol-1-yl)acetohydrazide
;
_space_group_IT_number 14
_symmetry_cell_setting monoclinic
_symmetry_space_group_name_Hall '-P 2ybc'
_symmetry_space_group_name_H-M 'P 1 21/c 1'
_atom_sites_solution_hydrogens geom
_atom_sites_solution_primary direct
_atom_sites_solution_secondary difmap
_cell_angle_alpha 90.00
_cell_angle_beta 94.227(3)
_cell_angle_gamma 90.00
_cell_formula_units_Z 4
_cell_length_a 5.1434(9)
_cell_length_b 6.5885(12)
_cell_length_c 25.754(5)
_cell_measurement_reflns_used 2593
_cell_measurement_temperature 295
_cell_measurement_theta_max 27.98
_cell_measurement_theta_min 2.38
_cell_volume 870.4(3)
_computing_cell_refinement 'SAINT (Bruker, 2005)'
_computing_data_collection 'APEX2 (Bruker, 2005)'
_computing_data_reduction 'SAINT (Bruker, 2005)'
_computing_molecular_graphics 'SHELXTL (Sheldrick, 2008)'
_computing_publication_material 'SHELXTL (Sheldrick, 2008)'
_computing_structure_refinement 'SHELXTL (Sheldrick, 2008)'
_computing_structure_solution 'SHELXTL (Sheldrick, 2008)'
_diffrn_ambient_temperature 295
_diffrn_measured_fraction_theta_full 0.997
_diffrn_measured_fraction_theta_max 0.997
_diffrn_measurement_device_type 'Bruker APEXII CCD area-detector'
_diffrn_measurement_method '\f and \w'
_diffrn_radiation_monochromator graphite
_diffrn_radiation_source 'fine-focus sealed tube'
_diffrn_radiation_type MoK\a
_diffrn_radiation_wavelength 0.71073
_diffrn_reflns_av_R_equivalents 0.0152
_diffrn_reflns_av_sigmaI/netI 0.0170
_diffrn_reflns_limit_h_max 6
_diffrn_reflns_limit_h_min -4
_diffrn_reflns_limit_k_max 7
_diffrn_reflns_limit_k_min -7
_diffrn_reflns_limit_l_max 30
_diffrn_reflns_limit_l_min -28
_diffrn_reflns_number 4367
_diffrn_reflns_theta_full 25.05
_diffrn_reflns_theta_max 25.05
_diffrn_reflns_theta_min 3.19
_exptl_absorpt_coefficient_mu 0.105
_exptl_absorpt_correction_T_max 0.9937
_exptl_absorpt_correction_T_min 0.9875
_exptl_absorpt_correction_type multi-scan
_exptl_absorpt_process_details '(SADABS; Bruker, 2005)'
_exptl_crystal_colour colorless
_exptl_crystal_density_diffrn 1.459
_exptl_crystal_density_method 'not measured'
_exptl_crystal_description block
_exptl_crystal_F_000 400
_exptl_crystal_size_max 0.12
_exptl_crystal_size_mid 0.10
_exptl_crystal_size_min 0.06
_refine_diff_density_max 0.127
_refine_diff_density_min -0.151
_refine_ls_extinction_method none
_refine_ls_goodness_of_fit_ref 1.044
_refine_ls_hydrogen_treatment mixed
_refine_ls_matrix_type full
_refine_ls_number_parameters 135
_refine_ls_number_reflns 1528
_refine_ls_number_restraints 0
_refine_ls_restrained_S_all 1.043
_refine_ls_R_factor_all 0.0346
_refine_ls_R_factor_gt 0.0302
_refine_ls_shift/su_max 0.000
_refine_ls_shift/su_mean 0.000
_refine_ls_structure_factor_coef Fsqd
_refine_ls_weighting_details 'calc w=1/[\s^2^(Fo^2^)+(0.0333P)^2^+0.233P] where P=(Fo^2^+2Fc^2^)/3'
_refine_ls_weighting_scheme calc
_refine_ls_wR_factor_gt 0.0757
_refine_ls_wR_factor_ref 0.0794
_reflns_number_gt 1364
_reflns_number_total 1528
_reflns_threshold_expression I>2\s(I)
_cod_data_source_file bg2267.cif
_cod_data_source_block I
_cod_depositor_comments
;
The following automatic conversions were performed:
'_symmetry_cell_setting' value 'Monoclinic' changed to 'monoclinic'
according to '/home/saulius/struct/CIF-dictionaries/cif_core.dic'
dictionary named 'cif_core.dic' version 2.4.1 from 2010-06-29.

Automatic conversion script
Id: cif_fix_enum 1527 2010-12-29 10:47:43Z saulius 

The following automatic conversions were performed:

'_symmetry_cell_setting' value 'Monoclinic' changed to 'monoclinic'
according to /home/saulius/struct/CIF-dictionaries/cif_core.dic
dictionary named 'cif_core.dic' version 2.4.1 from 2010-06-29.

Automatic conversion script
Id: cif_fix_values 1715 2011-07-08 13:25:40Z adriana 
;
_cod_original_sg_symbol_H-M 'P 21/c'
_cod_database_code 2222224
_cod_database_fobs_code 2222224

loop_
_symmetry_equiv_pos_as_xyz
'x, y, z'
'-x, y+1/2, -z+1/2'
'-x, -y, -z'
'x, -y-1/2, z-1/2'

loop_
_atom_site_type_symbol
_atom_site_label
_atom_site_fract_x
_atom_site_fract_y
_atom_site_fract_z
_atom_site_U_iso_or_equiv
_atom_site_adp_type
_atom_site_calc_flag
_atom_site_refinement_flags
_atom_site_occupancy
_atom_site_disorder_assembly
_atom_site_disorder_group
O O1 1.08675(16) 0.24854(14) 0.01128(4) 0.0432(3) Uani d . 1 . .
N N1 1.3431(2) 0.14371(19) 0.16751(5) 0.0505(3) Uani d . 1 . .
N N2 1.2038(2) 0.05513(19) 0.12958(5) 0.0496(3) Uani d . 1 . .
N N3 0.9953(2) 0.17411(18) 0.11547(4) 0.0422(3) Uani d . 1 . .
N N4 0.65313(19) 0.25384(17) -0.00905(4) 0.0419(3) Uani d . 1 . .
H H1 0.5024 0.2240 0.0012 0.050 Uiso calc R 1 . .
N N5 0.6667(2) 0.3428(2) -0.05866(5) 0.0503(3) Uani d D 1 . .
C C1 1.2246(2) 0.3253(2) 0.17817(5) 0.0406(3) Uani d . 1 . .
C C2 1.2914(3) 0.4759(2) 0.21540(5) 0.0496(4) Uani d . 1 . .
H H2 1.4385 0.4637 0.2384 0.060 Uiso calc R 1 . .
C C3 1.1312(3) 0.6408(2) 0.21632(6) 0.0537(4) Uani d . 1 . .
H H3 1.1698 0.7424 0.2407 0.064 Uiso calc R 1 . .
C C4 0.9094(3) 0.6612(2) 0.18138(6) 0.0534(4) Uani d . 1 . .
H H4 0.8067 0.7768 0.1832 0.064 Uiso calc R 1 . .
C C5 0.8397(3) 0.5166(2) 0.14492(5) 0.0466(3) Uani d . 1 . .
H H5 0.6933 0.5306 0.1218 0.056 Uiso calc R 1 . .
C C6 1.0018(2) 0.3468(2) 0.14460(5) 0.0377(3) Uani d . 1 . .
C C7 0.8079(3) 0.1139(2) 0.07360(5) 0.0460(3) Uani d . 1 . .
H H7A 0.6341 0.1507 0.0825 0.055 Uiso calc R 1 . .
H H7B 0.8133 -0.0323 0.0695 0.055 Uiso calc R 1 . .
C C8 0.8630(2) 0.21429(19) 0.02251(5) 0.0356(3) Uani d . 1 . .
H H9 0.723(3) 0.250(2) -0.0799(6) 0.073(6) Uiso d D 1 . .
H H8 0.785(3) 0.441(2) -0.0551(8) 0.078(6) Uiso d D 1 . .

loop_
_atom_site_aniso_label
_atom_site_aniso_U_11
_atom_site_aniso_U_22
_atom_site_aniso_U_33
_atom_site_aniso_U_12
_atom_site_aniso_U_13
_atom_site_aniso_U_23
O1 0.0277(5) 0.0555(6) 0.0466(5) -0.0038(4) 0.0045(4) -0.0023(4)
N1 0.0450(7) 0.0599(8) 0.0460(7) 0.0030(6) -0.0010(5) 0.0029(6)
N2 0.0472(7) 0.0518(7) 0.0500(7) 0.0030(6) 0.0051(5) 0.0005(6)
N3 0.0399(6) 0.0508(7) 0.0358(6) -0.0038(5) 0.0024(5) -0.0031(5)
N4 0.0272(5) 0.0526(7) 0.0457(6) -0.0030(5) 0.0021(4) -0.0043(5)
N5 0.0434(7) 0.0582(8) 0.0483(7) 0.0013(6) -0.0040(6) 0.0003(6)
C1 0.0351(7) 0.0530(8) 0.0342(7) -0.0047(6) 0.0054(5) 0.0039(6)
C2 0.0394(7) 0.0720(10) 0.0372(7) -0.0136(7) 0.0009(6) -0.0029(7)
C3 0.0515(9) 0.0611(10) 0.0497(9) -0.0159(7) 0.0114(7) -0.0143(7)
C4 0.0499(9) 0.0521(9) 0.0598(9) -0.0013(7) 0.0145(7) -0.0043(7)
C5 0.0382(7) 0.0574(9) 0.0441(8) -0.0003(6) 0.0025(6) 0.0020(7)
C6 0.0346(7) 0.0484(8) 0.0303(6) -0.0061(6) 0.0053(5) 0.0010(6)
C7 0.0387(7) 0.0582(9) 0.0412(7) -0.0125(6) 0.0044(6) -0.0072(6)
C8 0.0292(6) 0.0384(7) 0.0392(7) -0.0035(5) 0.0027(5) -0.0110(5)

loop_
_atom_type_symbol
_atom_type_description
_atom_type_scat_dispersion_real
_atom_type_scat_dispersion_imag
_atom_type_scat_source
C C 0.0033 0.0016 'International Tables Vol C Tables 4.2.6.8 and 6.1.1.4'
H H 0.0000 0.0000 'International Tables Vol C Tables 4.2.6.8 and 6.1.1.4'
N N 0.0061 0.0033 'International Tables Vol C Tables 4.2.6.8 and 6.1.1.4'
O O 0.0106 0.0060 'International Tables Vol C Tables 4.2.6.8 and 6.1.1.4'

loop_
_geom_angle_atom_site_label_1
_geom_angle_atom_site_label_2
_geom_angle_atom_site_label_3
_geom_angle_site_symmetry_1
_geom_angle_site_symmetry_3
_geom_angle
_geom_angle_publ_flag
N2 N1 C1 . . 108.09(11) ?
N1 N2 N3 . . 108.75(11) ?
N2 N3 C6 . . 110.41(10) ?
N2 N3 C7 . . 120.74(12) ?
C6 N3 C7 . . 128.83(12) ?
C8 N4 N5 . . 122.88(10) ?
C8 N4 H1 . . 118.6 ?
N5 N4 H1 . . 118.6 ?
N4 N5 H9 . . 108.2(12) ?
N4 N5 H8 . . 106.8(13) ?
H9 N5 H8 . . 108.4(17) ?
N1 C1 C6 . . 108.69(12) ?
N1 C1 C2 . . 131.22(13) ?
C6 C1 C2 . . 120.08(13) ?
C3 C2 C1 . . 117.16(13) ?
C3 C2 H2 . . 121.4 ?
C1 C2 H2 . . 121.4 ?
C2 C3 C4 . . 121.83(14) ?
C2 C3 H3 . . 119.1 ?
C4 C3 H3 . . 119.1 ?
C5 C4 C3 . . 122.15(14) ?
C5 C4 H4 . . 118.9 ?
C3 C4 H4 . . 118.9 ?
C4 C5 C6 . . 115.87(13) ?
C4 C5 H5 . . 122.1 ?
C6 C5 H5 . . 122.1 ?
N3 C6 C1 . . 104.05(11) ?
N3 C6 C5 . . 133.05(12) ?
C1 C6 C5 . . 122.90(12) ?
N3 C7 C8 . . 111.69(10) ?
N3 C7 H7A . . 109.3 ?
C8 C7 H7A . . 109.3 ?
N3 C7 H7B . . 109.3 ?
C8 C7 H7B . . 109.3 ?
H7A C7 H7B . . 107.9 ?
O1 C8 N4 . . 123.60(12) ?
O1 C8 C7 . . 121.49(11) ?
N4 C8 C7 . . 114.87(10) ?

loop_
_geom_bond_atom_site_label_1
_geom_bond_atom_site_label_2
_geom_bond_site_symmetry_2
_geom_bond_distance
_geom_bond_publ_flag
O1 C8 . 1.2280(14) ?
N1 N2 . 1.3057(16) ?
N1 C1 . 1.3795(19) ?
N2 N3 . 1.3559(16) ?
N3 C6 . 1.3620(17) ?
N3 C7 . 1.4478(16) ?
N4 C8 . 1.3283(16) ?
N4 N5 . 1.4120(17) ?
N4 H1 . 0.8600 ?
N5 H9 . 0.884(9) ?
N5 H8 . 0.888(9) ?
C1 C6 . 1.3909(18) ?
C1 C2 . 1.405(2) ?
C2 C3 . 1.365(2) ?
C2 H2 . 0.9300 ?
C3 C4 . 1.407(2) ?
C3 H3 . 0.9300 ?
C4 C5 . 1.367(2) ?
C4 H4 . 0.9300 ?
C5 C6 . 1.3957(19) ?
C5 H5 . 0.9300 ?
C7 C8 . 1.5179(18) ?
C7 H7A . 0.9700 ?
C7 H7B . 0.9700 ?

loop_
_geom_hbond_atom_site_label_D
_geom_hbond_atom_site_label_H
_geom_hbond_atom_site_label_A
_geom_hbond_site_symmetry_A
_geom_hbond_distance_DH
_geom_hbond_distance_HA
_geom_hbond_distance_DA
_geom_hbond_angle_DHA
N4 H1 O1 1_455 0.86 2.18 2.9977(14) 159.1

loop_
_geom_torsion_atom_site_label_1
_geom_torsion_atom_site_label_2
_geom_torsion_atom_site_label_3
_geom_torsion_atom_site_label_4
_geom_torsion_site_symmetry_1
_geom_torsion_site_symmetry_2
_geom_torsion_site_symmetry_3
_geom_torsion_site_symmetry_4
_geom_torsion
_geom_torsion_publ_flag
C1 N1 N2 N3 . . . . -0.50(14) ?
N1 N2 N3 C6 . . . . 0.98(15) ?
N1 N2 N3 C7 . . . . 179.30(11) ?
N2 N1 C1 C6 . . . . -0.15(14) ?
N2 N1 C1 C2 . . . . 179.04(14) ?
N1 C1 C2 C3 . . . . -179.77(14) ?
C6 C1 C2 C3 . . . . -0.66(19) ?
C1 C2 C3 C4 . . . . -0.5(2) ?
C2 C3 C4 C5 . . . . 0.7(2) ?
C3 C4 C5 C6 . . . . 0.2(2) ?
N2 N3 C6 C1 . . . . -1.02(13) ?
C7 N3 C6 C1 . . . . -179.17(12) ?
N2 N3 C6 C5 . . . . 178.67(14) ?
C7 N3 C6 C5 . . . . 0.5(2) ?
N1 C1 C6 N3 . . . . 0.71(13) ?
C2 C1 C6 N3 . . . . -178.58(12) ?
N1 C1 C6 C5 . . . . -179.03(12) ?
C2 C1 C6 C5 . . . . 1.68(19) ?
C4 C5 C6 N3 . . . . 178.92(13) ?
C4 C5 C6 C1 . . . . -1.43(19) ?
N2 N3 C7 C8 . . . . -97.25(14) ?
C6 N3 C7 C8 . . . . 80.72(16) ?
N5 N4 C8 O1 . . . . -1.0(2) ?
N5 N4 C8 C7 . . . . -178.60(12) ?
N3 C7 C8 O1 . . . . 34.61(18) ?
N3 C7 C8 N4 . . . . -147.76(12) ?

loop_
_cod_related_entry_id
_cod_related_entry_database
_cod_related_entry_code
1 ChemSpider 3084313
